data_4026620
loop_
_publ_author_name
'Carin C. C. Johansson Seechurn'
'S\'ebastien L. Parisel'
'Thomas J. Colacot'

_publ_section_title
;
 Air-Stable Pd(R-allyl)LCl (L= Q-Phos, P(t-Bu)3, etc.) Systems for C-C/N
 Couplings: Insight into the Structure-Activity Relationship and Catalyst
 Activation Pathway
;
_journal_name_full 'Journal of Organic Chemistry'
_journal_page_first 7918
_journal_page_last 7932
_journal_paper_doi 10.1021/jo2013324
_journal_volume 76
_journal_year 2011
_chemical_formula_moiety 'C57 H56 Cl Fe P Pd, C H2 Cl2'
_chemical_formula_sum 'C58 H58 Cl3 Fe P Pd'
_chemical_formula_weight 1054.61
_chemical_name_systematic
; 
 ? 
;
_space_group_IT_number 14
_symmetry_cell_setting monoclinic
_symmetry_space_group_name_Hall '-P 2ybc'
_symmetry_space_group_name_H-M 'P 1 21/c 1'
_atom_sites_solution_hydrogens geom
_atom_sites_solution_primary direct
_atom_sites_solution_secondary difmap
_audit_creation_method SHELXL-97
_cell_angle_alpha 90.00
_cell_angle_beta 117.685(1)
_cell_angle_gamma 90.00
_cell_formula_units_Z 4
_cell_length_a 19.8783(3)
_cell_length_b 13.2810(2)
_cell_length_c 20.8125(3)
_cell_measurement_reflns_used 27291
_cell_measurement_temperature 180(2)
_cell_measurement_theta_max 27.48
_cell_measurement_theta_min 1.02
_cell_volume 4865.53(13)
_computing_cell_refinement 'HKL Scalepack (Otwinowski & Minor 1997)'
_computing_data_collection 'Collect (Nonius B.V. 1998)'
_computing_data_reduction
;
 HKL Denzo and Scalepack (Otwinowski & Minor 1997)
;
_computing_publication_material 'SHELXL-97 (Sheldrick 1997)'
_computing_structure_refinement 'SHELXL-97 (Sheldrick 1997)'
_computing_structure_solution 'SIR-92 (Altomare et al. 1994)'
_diffrn_ambient_temperature 180(2)
_diffrn_measured_fraction_theta_full 0.993
_diffrn_measured_fraction_theta_max 0.993
_diffrn_measurement_device_type 'Nonius Kappa CCD'
_diffrn_measurement_method 'Thin slice \w and \f scans'
_diffrn_radiation_source 'fine-focus sealed tube'
_diffrn_radiation_type MoK\a
_diffrn_radiation_wavelength 0.71073
_diffrn_reflns_av_R_equivalents 0.0614
_diffrn_reflns_av_sigmaI/netI 0.0637
_diffrn_reflns_limit_h_max 25
_diffrn_reflns_limit_h_min -25
_diffrn_reflns_limit_k_max 17
_diffrn_reflns_limit_k_min -17
_diffrn_reflns_limit_l_max 27
_diffrn_reflns_limit_l_min -26
_diffrn_reflns_number 44865
_diffrn_reflns_theta_full 27.51
_diffrn_reflns_theta_max 27.51
_diffrn_reflns_theta_min 3.63
_exptl_absorpt_coefficient_mu 0.904
_exptl_absorpt_correction_T_max 0.989
_exptl_absorpt_correction_T_min 0.914
_exptl_absorpt_correction_type multi-scan
_exptl_absorpt_process_details
;
multi-scan from symmetry-related measurements 
 Sortav (Blessing 1995)
;
_exptl_crystal_colour red
_exptl_crystal_density_diffrn 1.440
_exptl_crystal_description block
_exptl_crystal_F_000 2176
_exptl_crystal_size_max 0.18
_exptl_crystal_size_mid 0.16
_exptl_crystal_size_min 0.02
_refine_diff_density_max 1.359
_refine_diff_density_min -1.259
_refine_diff_density_rms 0.124
_refine_ls_extinction_method none
_refine_ls_goodness_of_fit_ref 1.053
_refine_ls_hydrogen_treatment constr
_refine_ls_matrix_type full
_refine_ls_number_parameters 577
_refine_ls_number_reflns 11101
_refine_ls_number_restraints 0
_refine_ls_restrained_S_all 1.053
_refine_ls_R_factor_all 0.1187
_refine_ls_R_factor_gt 0.0743
_refine_ls_shift/su_max 0.001
_refine_ls_shift/su_mean 0.000
_refine_ls_structure_factor_coef Fsqd
_refine_ls_weighting_details 'calc w=1/[\s^2^(Fo^2^)+(0.0869P)^2^+23.3269P] where P=(Fo^2^+2Fc^2^)/3'
_refine_ls_weighting_scheme calc
_refine_ls_wR_factor_gt 0.1859
_refine_ls_wR_factor_ref 0.2139
_reflns_number_gt 7443
_reflns_number_total 11101
_reflns_threshold_expression >2sigma(I)
_cod_data_source_file jo2013324_si_004.cif
_cod_data_source_block jm0901
_cod_database_code 4026620

loop_
_symmetry_equiv_pos_as_xyz
'x, y, z'
'-x, y+1/2, -z+1/2'
'-x, -y, -z'
'x, -y-1/2, z-1/2'

loop_
_atom_site_label
_atom_site_type_symbol
_atom_site_fract_x
_atom_site_fract_y
_atom_site_fract_z
_atom_site_U_iso_or_equiv
_atom_site_adp_type
_atom_site_occupancy
_atom_site_symmetry_multiplicity
_atom_site_calc_flag
_atom_site_refinement_flags
Pd1 Pd 0.40487(3) 0.72414(4) 0.08964(3) 0.04228(17) Uani 1 1 d .
Fe1 Fe 0.13498(4) 0.72750(5) 0.05105(3) 0.01972(17) Uani 1 1 d .
Cl1 Cl 0.52434(11) 0.7554(2) 0.19092(11) 0.0691(6) Uani 1 1 d .
P1 P 0.34039(8) 0.63792(12) 0.14442(8) 0.0336(3) Uani 1 1 d .
C1 C 0.3243(5) 0.7326(9) -0.0218(4) 0.082(3) Uani 1 1 d .
H1A H 0.3074 0.7616 0.0098 0.098 Uiso 1 1 calc R
H1B H 0.2930 0.6860 -0.0580 0.098 Uiso 1 1 calc R
C2 C 0.3935(9) 0.7580(19) -0.0154(6) 0.224(13) Uani 1 1 d .
H2A H 0.3995 0.7212 -0.0517 0.268 Uiso 1 1 calc R
C3 C 0.4449(6) 0.8025(14) 0.0135(5) 0.140(7) Uani 1 1 d .
H3A H 0.4339 0.8442 0.0444 0.168 Uiso 1 1 calc R
C4 C 0.5197(5) 0.8305(7) 0.0291(4) 0.059(2) Uani 1 1 d .
C5 C 0.5572(6) 0.7821(7) -0.0046(5) 0.075(3) Uani 1 1 d .
H5A H 0.5347 0.7235 -0.0326 0.090 Uiso 1 1 calc R
C6 C 0.6239(7) 0.8146(11) 0.0006(7) 0.096(4) Uani 1 1 d .
H6A H 0.6451 0.7823 -0.0266 0.116 Uiso 1 1 calc R
C7 C 0.6598(7) 0.8911(14) 0.0434(7) 0.129(6) Uani 1 1 d .
H7A H 0.7081 0.9105 0.0486 0.155 Uiso 1 1 calc R
C8 C 0.6302(11) 0.9417(12) 0.0793(7) 0.149(7) Uani 1 1 d .
H8A H 0.6571 0.9963 0.1100 0.179 Uiso 1 1 calc R
C9 C 0.5564(9) 0.9123(10) 0.0710(6) 0.118(5) Uani 1 1 d .
H9A H 0.5334 0.9496 0.0945 0.141 Uiso 1 1 calc R
C10 C 0.3726(3) 0.6802(5) 0.2421(3) 0.0407(14) Uani 1 1 d .
C11 C 0.3791(4) 0.7933(5) 0.2415(3) 0.0456(16) Uani 1 1 d .
H11A H 0.3956 0.8194 0.2906 0.068 Uiso 1 1 calc R
H11B H 0.3295 0.8221 0.2085 0.068 Uiso 1 1 calc R
H11C H 0.4163 0.8118 0.2251 0.068 Uiso 1 1 calc R
C12 C 0.4512(4) 0.6349(7) 0.2933(4) 0.066(2) Uani 1 1 d .
H12A H 0.4668 0.6574 0.3431 0.100 Uiso 1 1 calc R
H12B H 0.4886 0.6574 0.2781 0.100 Uiso 1 1 calc R
H12C H 0.4480 0.5613 0.2912 0.100 Uiso 1 1 calc R
C13 C 0.3178(4) 0.6532(7) 0.2729(4) 0.057(2) Uani 1 1 d .
H13A H 0.3387 0.6776 0.3230 0.086 Uiso 1 1 calc R
H13B H 0.3115 0.5799 0.2722 0.086 Uiso 1 1 calc R
H13C H 0.2683 0.6849 0.2433 0.086 Uiso 1 1 calc R
C14 C 0.3577(4) 0.4980(5) 0.1399(4) 0.0534(19) Uani 1 1 d .
C15 C 0.3166(5) 0.4668(6) 0.0594(5) 0.075(3) Uani 1 1 d .
H15A H 0.3245 0.3948 0.0552 0.112 Uiso 1 1 calc R
H15B H 0.3370 0.5055 0.0323 0.112 Uiso 1 1 calc R
H15C H 0.2621 0.4804 0.0396 0.112 Uiso 1 1 calc R
C16 C 0.3293(5) 0.4323(6) 0.1823(6) 0.083(3) Uani 1 1 d .
H16A H 0.3401 0.3614 0.1775 0.124 Uiso 1 1 calc R
H16B H 0.2744 0.4415 0.1630 0.124 Uiso 1 1 calc R
H16C H 0.3551 0.4516 0.2336 0.124 Uiso 1 1 calc R
C17 C 0.4437(4) 0.4792(6) 0.1673(5) 0.068(2) Uani 1 1 d .
H17A H 0.4526 0.4070 0.1650 0.102 Uiso 1 1 calc R
H17B H 0.4722 0.5025 0.2176 0.102 Uiso 1 1 calc R
H17C H 0.4607 0.5162 0.1367 0.102 Uiso 1 1 calc R
C18 C 0.0390(3) 0.7998(4) -0.0231(3) 0.0211(10) Uani 1 1 d .
C19 C 0.1048(3) 0.8560(4) -0.0123(2) 0.0198(9) Uani 1 1 d .
C20 C 0.1455(3) 0.8844(4) 0.0629(2) 0.0199(10) Uani 1 1 d .
C21 C 0.1039(3) 0.8454(4) 0.0991(2) 0.0210(10) Uani 1 1 d .
C22 C 0.0385(3) 0.7922(3) 0.0459(2) 0.0183(9) Uani 1 1 d .
C23 C -0.0229(3) 0.7655(4) -0.0937(2) 0.0209(10) Uani 1 1 d .
C24 C -0.0579(3) 0.6714(4) -0.1018(3) 0.0286(11) Uani 1 1 d .
H24A H -0.0392 0.6254 -0.0623 0.034 Uiso 1 1 calc R
C25 C -0.1197(3) 0.6448(4) -0.1671(3) 0.0324(12) Uani 1 1 d .
H25A H -0.1428 0.5807 -0.1719 0.039 Uiso 1 1 calc R
C26 C -0.1478(3) 0.7107(4) -0.2251(3) 0.0348(13) Uani 1 1 d .
H26A H -0.1902 0.6923 -0.2696 0.042 Uiso 1 1 calc R
C27 C -0.1137(3) 0.8038(5) -0.2179(3) 0.0332(13) Uani 1 1 d .
H27A H -0.1326 0.8492 -0.2577 0.040 Uiso 1 1 calc R
C28 C -0.0519(3) 0.8314(4) -0.1525(3) 0.0263(11) Uani 1 1 d .
H28A H -0.0293 0.8957 -0.1480 0.032 Uiso 1 1 calc R
C29 C 0.1232(3) 0.8878(4) -0.0712(2) 0.0221(10) Uani 1 1 d .
C30 C 0.1245(3) 0.8196(4) -0.1213(3) 0.0283(11) Uani 1 1 d .
H30A H 0.1172 0.7500 -0.1163 0.034 Uiso 1 1 calc R
C31 C 0.1363(4) 0.8522(5) -0.1785(3) 0.0386(14) Uani 1 1 d .
H31A H 0.1380 0.8048 -0.2119 0.046 Uiso 1 1 calc R
C32 C 0.1457(4) 0.9533(5) -0.1871(3) 0.0419(15) Uani 1 1 d .
H32A H 0.1535 0.9755 -0.2264 0.050 Uiso 1 1 calc R
C33 C 0.1436(4) 1.0225(5) -0.1381(3) 0.0384(14) Uani 1 1 d .
H33A H 0.1489 1.0924 -0.1445 0.046 Uiso 1 1 calc R
C34 C 0.1338(3) 0.9894(4) -0.0799(3) 0.0282(11) Uani 1 1 d .
H34A H 0.1343 1.0367 -0.0455 0.034 Uiso 1 1 calc R
C35 C 0.1193(3) 0.8682(4) 0.1743(3) 0.0229(10) Uani 1 1 d .
C36 C 0.1928(3) 0.8716(4) 0.2315(3) 0.0296(12) Uani 1 1 d .
H36A H 0.2344 0.8541 0.2232 0.036 Uiso 1 1 calc R
C37 C 0.2063(4) 0.9002(5) 0.3009(3) 0.0376(14) Uani 1 1 d .
H37A H 0.2569 0.9032 0.3391 0.045 Uiso 1 1 calc R
C38 C 0.1467(4) 0.9239(4) 0.3143(3) 0.0364(14) Uani 1 1 d .
H38A H 0.1560 0.9429 0.3618 0.044 Uiso 1 1 calc R
C39 C 0.0735(4) 0.9201(4) 0.2587(3) 0.0337(13) Uani 1 1 d .
H39A H 0.0321 0.9350 0.2679 0.040 Uiso 1 1 calc R
C40 C 0.0602(3) 0.8944(4) 0.1889(3) 0.0272(11) Uani 1 1 d .
H40A H 0.0096 0.8948 0.1506 0.033 Uiso 1 1 calc R
C41 C -0.0212(3) 0.7449(4) 0.0592(3) 0.0213(10) Uani 1 1 d .
C42 C -0.0037(3) 0.6795(4) 0.1178(3) 0.0275(11) Uani 1 1 d .
H42A H 0.0476 0.6610 0.1483 0.033 Uiso 1 1 calc R
C43 C -0.0603(4) 0.6419(5) 0.1312(3) 0.0390(14) Uani 1 1 d .
H43A H -0.0476 0.5987 0.1716 0.047 Uiso 1 1 calc R
C44 C -0.1353(4) 0.6660(5) 0.0868(3) 0.0419(15) Uani 1 1 d .
H44A H -0.1740 0.6389 0.0964 0.050 Uiso 1 1 calc R
C45 C -0.1540(3) 0.7290(5) 0.0289(3) 0.0366(13) Uani 1 1 d .
H45A H -0.2057 0.7453 -0.0020 0.044 Uiso 1 1 calc R
C46 C -0.0973(3) 0.7693(4) 0.0150(3) 0.0276(11) Uani 1 1 d .
H46A H -0.1105 0.8138 -0.0248 0.033 Uiso 1 1 calc R
C47 C 0.2110(3) 0.9548(4) 0.0939(2) 0.0211(10) Uani 1 1 d .
C48 C 0.2769(3) 0.9382(5) 0.0876(3) 0.0326(12) Uani 1 1 d .
H48A H 0.2817 0.8785 0.0649 0.039 Uiso 1 1 calc R
C49 C 0.3357(3) 1.0082(5) 0.1143(3) 0.0424(15) Uani 1 1 d .
H49A H 0.3806 0.9961 0.1101 0.051 Uiso 1 1 calc R
C50 C 0.3288(3) 1.0955(5) 0.1469(3) 0.0416(15) Uani 1 1 d .
H50A H 0.3689 1.1432 0.1651 0.050 Uiso 1 1 calc R
C51 C 0.2641(4) 1.1132(4) 0.1529(3) 0.0363(13) Uani 1 1 d .
H51A H 0.2593 1.1735 0.1750 0.044 Uiso 1 1 calc R
C52 C 0.2053(3) 1.0433(4) 0.1268(3) 0.0262(11) Uani 1 1 d .
H52A H 0.1607 1.0561 0.1314 0.031 Uiso 1 1 calc R
C53 C 0.1232(3) 0.5978(4) -0.0059(3) 0.0305(12) Uani 1 1 d .
H53A H 0.0850 0.5852 -0.0574 0.037 Uiso 1 1 calc R
C54 C 0.1975(3) 0.6375(4) 0.0183(3) 0.0296(11) Uani 1 1 d .
H54A H 0.2197 0.6590 -0.0138 0.035 Uiso 1 1 calc R
C55 C 0.2360(3) 0.6400(4) 0.0961(3) 0.0272(11) Uani 1 1 d .
C56 C 0.1817(3) 0.6036(4) 0.1181(3) 0.0281(11) Uani 1 1 d .
H56A H 0.1905 0.5978 0.1693 0.034 Uiso 1 1 calc R
C57 C 0.1135(3) 0.5782(4) 0.0556(3) 0.0311(12) Uani 1 1 d .
H57A H 0.0670 0.5493 0.0554 0.037 Uiso 1 1 calc R
C0 C 0.6314(6) 0.5790(10) 0.1554(6) 0.101(4) Uani 1 1 d .
H0A H 0.5983 0.6293 0.1619 0.121 Uiso 1 1 calc R
H0B H 0.6547 0.5368 0.1996 0.121 Uiso 1 1 calc R
Cl2 Cl 0.70098(18) 0.6394(3) 0.1445(2) 0.1338(14) Uani 1 1 d .
Cl3 Cl 0.57710(19) 0.5038(3) 0.08118(18) 0.1137(11) Uani 1 1 d .

loop_
_atom_site_aniso_label
_atom_site_aniso_U_11
_atom_site_aniso_U_22
_atom_site_aniso_U_33
_atom_site_aniso_U_23
_atom_site_aniso_U_13
_atom_site_aniso_U_12
Pd1 0.0357(3) 0.0495(3) 0.0439(3) -0.0066(2) 0.0204(2) -0.0029(2)
Fe1 0.0239(4) 0.0167(3) 0.0194(3) 0.0006(3) 0.0108(3) -0.0009(3)
Cl1 0.0391(9) 0.1059(18) 0.0563(11) -0.0011(10) 0.0172(8) -0.0120(10)
P1 0.0252(7) 0.0334(8) 0.0377(8) 0.0008(6) 0.0108(6) 0.0034(6)
C1 0.063(5) 0.144(9) 0.038(4) -0.019(5) 0.023(4) -0.040(6)
C2 0.122(11) 0.48(4) 0.038(6) 0.031(10) 0.011(6) -0.171(17)
C3 0.064(6) 0.31(2) 0.047(5) 0.026(8) 0.028(5) -0.060(9)
C4 0.057(5) 0.079(6) 0.047(4) 0.004(4) 0.029(4) -0.006(4)
C5 0.094(7) 0.065(6) 0.089(6) -0.002(5) 0.060(6) -0.004(5)
C6 0.078(7) 0.132(10) 0.111(9) 0.018(8) 0.070(7) 0.006(7)
C7 0.090(9) 0.206(17) 0.069(7) 0.031(9) 0.018(6) -0.067(10)
C8 0.205(17) 0.158(14) 0.096(9) -0.061(9) 0.080(11) -0.130(13)
C9 0.196(15) 0.092(9) 0.096(8) -0.028(7) 0.094(10) -0.022(9)
C10 0.033(3) 0.051(4) 0.030(3) 0.009(3) 0.008(2) 0.000(3)
C11 0.040(3) 0.060(5) 0.034(3) -0.010(3) 0.015(3) -0.006(3)
C12 0.049(4) 0.084(6) 0.046(4) 0.018(4) 0.006(3) 0.005(4)
C13 0.054(4) 0.080(6) 0.036(4) 0.009(3) 0.021(3) -0.006(4)
C14 0.036(3) 0.031(4) 0.082(5) 0.003(3) 0.017(3) 0.010(3)
C15 0.062(5) 0.044(5) 0.108(7) -0.024(4) 0.030(5) 0.010(4)
C16 0.060(5) 0.041(5) 0.151(9) 0.024(5) 0.052(6) 0.014(4)
C17 0.041(4) 0.050(5) 0.109(7) 0.001(4) 0.032(4) 0.014(3)
C18 0.030(3) 0.016(2) 0.022(2) 0.0024(17) 0.015(2) 0.0018(19)
C19 0.024(2) 0.017(2) 0.020(2) -0.0001(17) 0.0124(19) -0.0027(19)
C20 0.024(2) 0.020(2) 0.017(2) 0.0013(17) 0.0108(19) 0.0012(19)
C21 0.025(2) 0.021(2) 0.020(2) -0.0003(18) 0.0118(19) -0.0018(19)
C22 0.024(2) 0.016(2) 0.018(2) 0.0015(16) 0.0121(19) 0.0002(18)
C23 0.026(2) 0.019(2) 0.018(2) -0.0048(18) 0.0104(19) -0.002(2)
C24 0.038(3) 0.022(3) 0.024(3) 0.001(2) 0.012(2) -0.004(2)
C25 0.036(3) 0.027(3) 0.033(3) -0.010(2) 0.014(2) -0.008(2)
C26 0.036(3) 0.037(3) 0.025(3) -0.009(2) 0.009(2) -0.007(3)
C27 0.037(3) 0.042(3) 0.020(3) 0.003(2) 0.012(2) 0.004(3)
C28 0.031(3) 0.028(3) 0.021(2) 0.0008(19) 0.012(2) -0.003(2)
C29 0.028(3) 0.021(2) 0.020(2) 0.0032(18) 0.013(2) -0.002(2)
C30 0.040(3) 0.021(3) 0.027(3) 0.001(2) 0.019(2) 0.000(2)
C31 0.056(4) 0.040(4) 0.030(3) 0.005(2) 0.029(3) 0.012(3)
C32 0.062(4) 0.046(4) 0.031(3) 0.010(3) 0.032(3) 0.002(3)
C33 0.049(4) 0.031(3) 0.039(3) 0.009(2) 0.025(3) -0.005(3)
C34 0.035(3) 0.026(3) 0.026(3) -0.001(2) 0.016(2) -0.001(2)
C35 0.030(3) 0.019(2) 0.021(2) 0.0002(18) 0.013(2) -0.005(2)
C36 0.033(3) 0.034(3) 0.022(3) 0.002(2) 0.013(2) -0.002(2)
C37 0.045(3) 0.038(3) 0.022(3) -0.002(2) 0.009(2) -0.007(3)
C38 0.064(4) 0.030(3) 0.019(3) -0.002(2) 0.023(3) -0.005(3)
C39 0.053(4) 0.023(3) 0.036(3) -0.001(2) 0.031(3) 0.001(3)
C40 0.032(3) 0.023(3) 0.028(3) -0.001(2) 0.015(2) -0.003(2)
C41 0.030(3) 0.016(2) 0.022(2) -0.0009(17) 0.015(2) -0.0047(19)
C42 0.037(3) 0.023(3) 0.024(2) 0.002(2) 0.015(2) -0.003(2)
C43 0.059(4) 0.032(3) 0.037(3) 0.004(2) 0.032(3) -0.010(3)
C44 0.043(3) 0.049(4) 0.046(4) -0.012(3) 0.031(3) -0.019(3)
C45 0.027(3) 0.049(4) 0.037(3) -0.007(3) 0.017(2) -0.009(3)
C46 0.027(3) 0.032(3) 0.023(2) -0.002(2) 0.011(2) 0.000(2)
C47 0.025(2) 0.023(3) 0.017(2) 0.0032(18) 0.0108(19) -0.003(2)
C48 0.033(3) 0.033(3) 0.035(3) -0.003(2) 0.019(2) -0.003(2)
C49 0.027(3) 0.052(4) 0.051(4) 0.004(3) 0.021(3) -0.005(3)
C50 0.032(3) 0.040(4) 0.043(3) -0.003(3) 0.010(3) -0.019(3)
C51 0.046(3) 0.025(3) 0.035(3) -0.005(2) 0.016(3) -0.012(3)
C52 0.034(3) 0.023(3) 0.024(2) -0.001(2) 0.016(2) -0.001(2)
C53 0.030(3) 0.019(3) 0.036(3) -0.007(2) 0.011(2) 0.007(2)
C54 0.030(3) 0.027(3) 0.030(3) -0.002(2) 0.013(2) 0.003(2)
C55 0.026(3) 0.020(3) 0.032(3) 0.001(2) 0.011(2) 0.003(2)
C56 0.029(3) 0.025(3) 0.034(3) 0.009(2) 0.017(2) 0.003(2)
C57 0.032(3) 0.016(3) 0.044(3) 0.002(2) 0.017(2) 0.002(2)
C0 0.087(7) 0.124(10) 0.086(7) -0.038(7) 0.035(6) -0.002(7)
Cl2 0.0777(19) 0.107(3) 0.164(3) 0.025(2) 0.012(2) -0.0113(17)
Cl3 0.099(2) 0.127(3) 0.109(2) -0.0392(19) 0.0429(18) -0.0210(19)

loop_
_atom_type_symbol
_atom_type_description
_atom_type_scat_dispersion_real
_atom_type_scat_dispersion_imag
_atom_type_scat_source
C C 0.0033 0.0016 'International Tables Vol C Tables 4.2.6.8 and 6.1.1.4'
H H 0.0000 0.0000 'International Tables Vol C Tables 4.2.6.8 and 6.1.1.4'
Cl Cl 0.1484 0.1585 'International Tables Vol C Tables 4.2.6.8 and 6.1.1.4'
Fe Fe 0.3463 0.8444 'International Tables Vol C Tables 4.2.6.8 and 6.1.1.4'
P P 0.1023 0.0942 'International Tables Vol C Tables 4.2.6.8 and 6.1.1.4'
Pd Pd -0.9988 1.0072 'International Tables Vol C Tables 4.2.6.8 and 6.1.1.4'

loop_
_geom_angle_atom_site_label_1
_geom_angle_atom_site_label_2
_geom_angle_atom_site_label_3
_geom_angle
C3 Pd1 Cl1 90.5(3)
C3 Pd1 P1 168.0(3)
Cl1 Pd1 P1 101.51(7)
C57 Fe1 C53 40.3(2)
C57 Fe1 C18 110.4(2)
C53 Fe1 C18 98.2(2)
C57 Fe1 C54 67.8(2)
C53 Fe1 C54 40.6(2)
C18 Fe1 C54 121.2(2)
C57 Fe1 C22 101.4(2)
C53 Fe1 C22 118.0(2)
C18 Fe1 C22 41.16(18)
C54 Fe1 C22 156.6(2)
C57 Fe1 C19 145.8(2)
C53 Fe1 C19 113.9(2)
C18 Fe1 C19 40.66(19)
C54 Fe1 C19 108.0(2)
C22 Fe1 C19 68.62(18)
C57 Fe1 C56 40.2(2)
C53 Fe1 C56 67.4(2)
C18 Fe1 C56 147.7(2)
C54 Fe1 C56 67.1(2)
C22 Fe1 C56 118.72(19)
C19 Fe1 C56 171.5(2)
C57 Fe1 C20 166.4(2)
C53 Fe1 C20 152.2(2)
C18 Fe1 C20 68.34(19)
C54 Fe1 C20 125.0(2)
C22 Fe1 C20 68.36(18)
C19 Fe1 C20 40.41(18)
C56 Fe1 C20 136.0(2)
C57 Fe1 C21 126.1(2)
C53 Fe1 C21 157.8(2)
C18 Fe1 C21 68.42(18)
C54 Fe1 C21 161.6(2)
C22 Fe1 C21 40.52(18)
C19 Fe1 C21 68.02(18)
C56 Fe1 C21 114.2(2)
C20 Fe1 C21 40.40(18)
C57 Fe1 C55 67.8(2)
C53 Fe1 C55 68.0(2)
C18 Fe1 C55 161.2(2)
C54 Fe1 C55 40.1(2)
C22 Fe1 C55 156.61(19)
C19 Fe1 C55 131.9(2)
C56 Fe1 C55 40.0(2)
C20 Fe1 C55 118.0(2)
C21 Fe1 C55 128.7(2)
C55 P1 C14 99.9(3)
C55 P1 C10 108.2(3)
C14 P1 C10 111.2(3)
C55 P1 Pd1 117.09(18)
C14 P1 Pd1 107.3(3)
C10 P1 Pd1 112.4(2)
C2 C1 H1A 120.0
C2 C1 H1B 120.0
H1A C1 H1B 120.0
C3 C2 C1 147(2)
C3 C2 H2A 106.7
C1 C2 H2A 106.7
C2 C3 C4 152(2)
C2 C3 Pd1 66.7(7)
C4 C3 Pd1 128.1(7)
C2 C3 H3A 103.8
C4 C3 H3A 103.8
Pd1 C3 H3A 62.5
C9 C4 C5 115.7(9)
C9 C4 C3 123.1(12)
C5 C4 C3 120.8(10)
C6 C5 C4 123.1(10)
C6 C5 H5A 118.4
C4 C5 H5A 118.4
C7 C6 C5 120.2(12)
C7 C6 H6A 119.9
C5 C6 H6A 119.9
C6 C7 C8 121.8(12)
C6 C7 H7A 119.1
C8 C7 H7A 119.1
C7 C8 C9 119.0(11)
C7 C8 H8A 120.5
C9 C8 H8A 120.5
C4 C9 C8 120.0(11)
C4 C9 H9A 120.0
C8 C9 H9A 120.0
C11 C10 C13 108.3(6)
C11 C10 C12 109.3(6)
C13 C10 C12 107.8(6)
C11 C10 P1 105.8(4)
C13 C10 P1 114.9(5)
C12 C10 P1 110.6(5)
C10 C11 H11A 109.5
C10 C11 H11B 109.5
H11A C11 H11B 109.5
C10 C11 H11C 109.5
H11A C11 H11C 109.5
H11B C11 H11C 109.5
C10 C12 H12A 109.5
C10 C12 H12B 109.5
H12A C12 H12B 109.5
C10 C12 H12C 109.5
H12A C12 H12C 109.5
H12B C12 H12C 109.5
C10 C13 H13A 109.5
C10 C13 H13B 109.5
H13A C13 H13B 109.5
C10 C13 H13C 109.5
H13A C13 H13C 109.5
H13B C13 H13C 109.5
C16 C14 C15 108.8(7)
C16 C14 C17 109.7(6)
C15 C14 C17 107.1(7)
C16 C14 P1 114.0(6)
C15 C14 P1 107.4(5)
C17 C14 P1 109.5(5)
C14 C15 H15A 109.5
C14 C15 H15B 109.5
H15A C15 H15B 109.5
C14 C15 H15C 109.5
H15A C15 H15C 109.5
H15B C15 H15C 109.5
C14 C16 H16A 109.5
C14 C16 H16B 109.5
H16A C16 H16B 109.5
C14 C16 H16C 109.5
H16A C16 H16C 109.5
H16B C16 H16C 109.5
C14 C17 H17A 109.5
C14 C17 H17B 109.5
H17A C17 H17B 109.5
C14 C17 H17C 109.5
H17A C17 H17C 109.5
H17B C17 H17C 109.5
C19 C18 C22 108.0(4)
C19 C18 C23 126.3(4)
C22 C18 C23 125.3(4)
C19 C18 Fe1 70.3(3)
C22 C18 Fe1 69.7(3)
C23 C18 Fe1 130.9(3)
C18 C19 C20 108.6(4)
C18 C19 C29 125.0(4)
C20 C19 C29 126.2(4)
C18 C19 Fe1 69.1(3)
C20 C19 Fe1 70.9(3)
C29 C19 Fe1 130.3(3)
C19 C20 C21 107.6(4)
C19 C20 C47 125.1(4)
C21 C20 C47 126.6(4)
C19 C20 Fe1 68.7(3)
C21 C20 Fe1 69.9(3)
C47 C20 Fe1 134.1(3)
C22 C21 C20 107.9(4)
C22 C21 C35 125.6(4)
C20 C21 C35 126.1(4)
C22 C21 Fe1 68.3(3)
C20 C21 Fe1 69.7(3)
C35 C21 Fe1 134.0(4)
C21 C22 C18 108.0(4)
C21 C22 C41 125.6(4)
C18 C22 C41 126.3(4)
C21 C22 Fe1 71.2(3)
C18 C22 Fe1 69.1(3)
C41 C22 Fe1 128.5(3)
C28 C23 C24 118.3(4)
C28 C23 C18 119.5(4)
C24 C23 C18 121.9(4)
C25 C24 C23 120.5(5)
C25 C24 H24A 119.8
C23 C24 H24A 119.8
C26 C25 C24 120.6(5)
C26 C25 H25A 119.7
C24 C25 H25A 119.7
C25 C26 C27 119.4(5)
C25 C26 H26A 120.3
C27 C26 H26A 120.3
C26 C27 C28 120.4(5)
C26 C27 H27A 119.8
C28 C27 H27A 119.8
C23 C28 C27 120.7(5)
C23 C28 H28A 119.6
C27 C28 H28A 119.6
C34 C29 C30 118.6(4)
C34 C29 C19 119.3(4)
C30 C29 C19 121.9(4)
C31 C30 C29 120.7(5)
C31 C30 H30A 119.6
C29 C30 H30A 119.6
C32 C31 C30 120.1(5)
C32 C31 H31A 119.9
C30 C31 H31A 119.9
C31 C32 C33 120.0(5)
C31 C32 H32A 120.0
C33 C32 H32A 120.0
C34 C33 C32 119.7(5)
C34 C33 H33A 120.1
C32 C33 H33A 120.1
C33 C34 C29 120.9(5)
C33 C34 H34A 119.6
C29 C34 H34A 119.6
C40 C35 C36 117.6(5)
C40 C35 C21 120.2(5)
C36 C35 C21 122.1(5)
C35 C36 C37 121.0(5)
C35 C36 H36A 119.5
C37 C36 H36A 119.5
C38 C37 C36 120.3(5)
C38 C37 H37A 119.8
C36 C37 H37A 119.8
C37 C38 C39 119.6(5)
C37 C38 H38A 120.2
C39 C38 H38A 120.2
C38 C39 C40 120.1(5)
C38 C39 H39A 119.9
C40 C39 H39A 119.9
C35 C40 C39 121.3(5)
C35 C40 H40A 119.4
C39 C40 H40A 119.4
C46 C41 C42 118.1(5)
C46 C41 C22 119.8(4)
C42 C41 C22 121.9(5)
C43 C42 C41 120.4(5)
C43 C42 H42A 119.8
C41 C42 H42A 119.8
C42 C43 C44 120.8(5)
C42 C43 H43A 119.6
C44 C43 H43A 119.6
C45 C44 C43 119.9(5)
C45 C44 H44A 120.0
C43 C44 H44A 120.0
C44 C45 C46 120.1(6)
C44 C45 H45A 119.9
C46 C45 H45A 119.9
C45 C46 C41 120.6(5)
C45 C46 H46A 119.7
C41 C46 H46A 119.7
C52 C47 C48 118.3(5)
C52 C47 C20 119.4(4)
C48 C47 C20 122.1(5)
C49 C48 C47 120.6(5)
C49 C48 H48A 119.7
C47 C48 H48A 119.7
C50 C49 C48 119.9(6)
C50 C49 H49A 120.0
C48 C49 H49A 120.0
C51 C50 C49 120.1(5)
C51 C50 H50A 120.0
C49 C50 H50A 120.0
C50 C51 C52 120.2(6)
C50 C51 H51A 119.9
C52 C51 H51A 119.9
C47 C52 C51 120.8(5)
C47 C52 H52A 119.6
C51 C52 H52A 119.6
C57 C53 C54 107.8(5)
C57 C53 Fe1 69.8(3)
C54 C53 Fe1 70.2(3)
C57 C53 H53A 126.1
C54 C53 H53A 126.1
Fe1 C53 H53A 126.1
C53 C54 C55 109.3(5)
C53 C54 Fe1 69.2(3)
C55 C54 Fe1 72.5(3)
C53 C54 H54A 125.4
C55 C54 H54A 125.4
Fe1 C54 H54A 125.4
C54 C55 C56 105.4(5)
C54 C55 P1 119.4(4)
C56 C55 P1 130.2(4)
C54 C55 Fe1 67.4(3)
C56 C55 Fe1 68.2(3)
P1 C55 Fe1 147.7(3)
C57 C56 C55 109.2(5)
C57 C56 Fe1 68.5(3)
C55 C56 Fe1 71.8(3)
C57 C56 H56A 125.4
C55 C56 H56A 125.4
Fe1 C56 H56A 125.4
C53 C57 C56 108.3(5)
C53 C57 Fe1 69.9(3)
C56 C57 Fe1 71.3(3)
C53 C57 H57A 125.8
C56 C57 H57A 125.8
Fe1 C57 H57A 125.8
Cl2 C0 Cl3 111.2(6)
Cl2 C0 H0A 109.4
Cl3 C0 H0A 109.4
Cl2 C0 H0B 109.4
Cl3 C0 H0B 109.4
H0A C0 H0B 108.0

loop_
_geom_bond_atom_site_label_1
_geom_bond_atom_site_label_2
_geom_bond_distance
Pd1 C3 2.323(9)
Pd1 Cl1 2.3674(19)
Pd1 P1 2.3689(17)
Fe1 C57 2.040(5)
Fe1 C53 2.041(5)
Fe1 C18 2.052(5)
Fe1 C54 2.055(5)
Fe1 C22 2.060(5)
Fe1 C19 2.068(5)
Fe1 C56 2.077(5)
Fe1 C20 2.097(5)
Fe1 C21 2.099(5)
Fe1 C55 2.124(5)
P1 C55 1.838(5)
P1 C14 1.900(7)
P1 C10 1.910(6)
C1 C2 1.362(15)
C1 H1A 0.9500
C1 H1B 0.9500
C2 C3 1.088(16)
C2 H2A 0.9500
C3 C4 1.416(12)
C3 H3A 0.9500
C4 C9 1.371(14)
C4 C5 1.395(12)
C5 C6 1.351(14)
C5 H5A 0.9500
C6 C7 1.321(18)
C6 H6A 0.9500
C7 C8 1.33(2)
C7 H7A 0.9500
C8 C9 1.45(2)
C8 H8A 0.9500
C9 H9A 0.9500
C10 C11 1.508(10)
C10 C13 1.543(9)
C10 C12 1.546(9)
C11 H11A 0.9800
C11 H11B 0.9800
C11 H11C 0.9800
C12 H12A 0.9800
C12 H12B 0.9800
C12 H12C 0.9800
C13 H13A 0.9800
C13 H13B 0.9800
C13 H13C 0.9800
C14 C16 1.525(12)
C14 C15 1.541(11)
C14 C17 1.550(9)
C15 H15A 0.9800
C15 H15B 0.9800
C15 H15C 0.9800
C16 H16A 0.9800
C16 H16B 0.9800
C16 H16C 0.9800
C17 H17A 0.9800
C17 H17B 0.9800
C17 H17C 0.9800
C18 C19 1.431(7)
C18 C22 1.445(6)
C18 C23 1.483(7)
C19 C20 1.439(6)
C19 C29 1.495(6)
C20 C21 1.449(7)
C20 C47 1.484(7)
C21 C22 1.440(7)
C21 C35 1.481(6)
C22 C41 1.477(7)
C23 C28 1.393(7)
C23 C24 1.402(7)
C24 C25 1.389(7)
C24 H24A 0.9500
C25 C26 1.382(8)
C25 H25A 0.9500
C26 C27 1.384(8)
C26 H26A 0.9500
C27 C28 1.393(7)
C27 H27A 0.9500
C28 H28A 0.9500
C29 C34 1.390(7)
C29 C30 1.390(7)
C30 C31 1.385(7)
C30 H30A 0.9500
C31 C32 1.378(9)
C31 H31A 0.9500
C32 C33 1.387(9)
C32 H32A 0.9500
C33 C34 1.385(7)
C33 H33A 0.9500
C34 H34A 0.9500
C35 C40 1.389(7)
C35 C36 1.392(7)
C36 C37 1.393(7)
C36 H36A 0.9500
C37 C38 1.374(9)
C37 H37A 0.9500
C38 C39 1.377(9)
C38 H38A 0.9500
C39 C40 1.391(7)
C39 H39A 0.9500
C40 H40A 0.9500
C41 C46 1.394(7)
C41 C42 1.404(7)
C42 C43 1.373(8)
C42 H42A 0.9500
C43 C44 1.378(9)
C43 H43A 0.9500
C44 C45 1.370(9)
C44 H44A 0.9500
C45 C46 1.394(8)
C45 H45A 0.9500
C46 H46A 0.9500
C47 C52 1.390(7)
C47 C48 1.393(7)
C48 C49 1.392(8)
C48 H48A 0.9500
C49 C50 1.381(9)
C49 H49A 0.9500
C50 C51 1.369(9)
C50 H50A 0.9500
C51 C52 1.391(8)
C51 H51A 0.9500
C52 H52A 0.9500
C53 C57 1.405(8)
C53 C54 1.421(8)
C53 H53A 1.0000
C54 C55 1.435(8)
C54 H54A 1.0000
C55 C56 1.437(7)
C56 C57 1.415(8)
C56 H56A 1.0000
C57 H57A 1.0000
C0 Cl2 1.703(12)
C0 Cl3 1.731(10)
C0 H0A 0.9900
C0 H0B 0.9900

loop_
_geom_torsion_atom_site_label_1
_geom_torsion_atom_site_label_2
_geom_torsion_atom_site_label_3
_geom_torsion_atom_site_label_4
_geom_torsion
C3 Pd1 P1 C55 -26(2)
Cl1 Pd1 P1 C55 157.1(2)
C3 Pd1 P1 C14 86(2)
Cl1 Pd1 P1 C14 -91.6(2)
C3 Pd1 P1 C10 -152(2)
Cl1 Pd1 P1 C10 30.9(2)
C1 C2 C3 C4 173(2)
C1 C2 C3 Pd1 44(3)
Cl1 Pd1 C3 C2 165.1(18)
P1 Pd1 C3 C2 -12(4)
Cl1 Pd1 C3 C4 12.6(15)
P1 Pd1 C3 C4 -164.8(10)
C2 C3 C4 C9 170(3)
Pd1 C3 C4 C9 -75.4(18)
C2 C3 C4 C5 -2(4)
Pd1 C3 C4 C5 112.0(12)
C9 C4 C5 C6 -2.5(15)
C3 C4 C5 C6 170.7(11)
C4 C5 C6 C7 5.2(18)
C5 C6 C7 C8 -4(2)
C6 C7 C8 C9 0(2)
C5 C4 C9 C8 -1.5(17)
C3 C4 C9 C8 -174.5(12)
C7 C8 C9 C4 3(2)
C55 P1 C10 C11 -88.3(5)
C14 P1 C10 C11 162.9(4)
Pd1 P1 C10 C11 42.5(5)
C55 P1 C10 C13 31.1(6)
C14 P1 C10 C13 -77.7(6)
Pd1 P1 C10 C13 162.0(5)
C55 P1 C10 C12 153.4(5)
C14 P1 C10 C12 44.6(6)
Pd1 P1 C10 C12 -75.8(5)
C55 P1 C14 C16 -65.5(6)
C10 P1 C14 C16 48.6(7)
Pd1 P1 C14 C16 171.9(5)
C55 P1 C14 C15 55.2(6)
C10 P1 C14 C15 169.3(5)
Pd1 P1 C14 C15 -67.4(5)
C55 P1 C14 C17 171.2(6)
C10 P1 C14 C17 -74.7(7)
Pd1 P1 C14 C17 48.6(6)
C57 Fe1 C18 C19 -157.2(3)
C53 Fe1 C18 C19 -117.4(3)
C54 Fe1 C18 C19 -81.5(3)
C22 Fe1 C18 C19 118.8(4)
C56 Fe1 C18 C19 -177.6(4)
C20 Fe1 C18 C19 37.3(3)
C21 Fe1 C18 C19 81.0(3)
C55 Fe1 C18 C19 -76.2(7)
C57 Fe1 C18 C22 84.0(3)
C53 Fe1 C18 C22 123.8(3)
C54 Fe1 C18 C22 159.7(3)
C19 Fe1 C18 C22 -118.8(4)
C56 Fe1 C18 C22 63.6(5)
C20 Fe1 C18 C22 -81.5(3)
C21 Fe1 C18 C22 -37.9(3)
C55 Fe1 C18 C22 165.0(6)
C57 Fe1 C18 C23 -35.7(5)
C53 Fe1 C18 C23 4.1(5)
C54 Fe1 C18 C23 40.0(5)
C22 Fe1 C18 C23 -119.7(6)
C19 Fe1 C18 C23 121.5(6)
C56 Fe1 C18 C23 -56.1(6)
C20 Fe1 C18 C23 158.8(5)
C21 Fe1 C18 C23 -157.6(5)
C55 Fe1 C18 C23 45.3(9)
C22 C18 C19 C20 -0.3(5)
C23 C18 C19 C20 173.0(5)
Fe1 C18 C19 C20 -60.1(3)
C22 C18 C19 C29 -174.9(4)
C23 C18 C19 C29 -1.6(8)
Fe1 C18 C19 C29 125.3(5)
C22 C18 C19 Fe1 59.8(3)
C23 C18 C19 Fe1 -126.9(5)
C57 Fe1 C19 C18 40.4(5)
C53 Fe1 C19 C18 73.9(3)
C54 Fe1 C19 C18 117.1(3)
C22 Fe1 C19 C18 -38.3(3)
C56 Fe1 C19 C18 171.1(13)
C20 Fe1 C19 C18 -119.6(4)
C21 Fe1 C19 C18 -82.0(3)
C55 Fe1 C19 C18 155.1(3)
C57 Fe1 C19 C20 159.9(4)
C53 Fe1 C19 C20 -166.5(3)
C18 Fe1 C19 C20 119.6(4)
C54 Fe1 C19 C20 -123.3(3)
C22 Fe1 C19 C20 81.3(3)
C56 Fe1 C19 C20 -69.3(14)
C21 Fe1 C19 C20 37.6(3)
C55 Fe1 C19 C20 -85.3(3)
C57 Fe1 C19 C29 -78.4(6)
C53 Fe1 C19 C29 -44.8(5)
C18 Fe1 C19 C29 -118.7(5)
C54 Fe1 C19 C29 -1.6(5)
C22 Fe1 C19 C29 -157.0(5)
C56 Fe1 C19 C29 52.4(16)
C20 Fe1 C19 C29 121.7(6)
C21 Fe1 C19 C29 159.2(5)
C55 Fe1 C19 C29 36.4(5)
C18 C19 C20 C21 -0.3(5)
C29 C19 C20 C21 174.2(5)
Fe1 C19 C20 C21 -59.2(3)
C18 C19 C20 C47 -171.3(5)
C29 C19 C20 C47 3.2(8)
Fe1 C19 C20 C47 129.8(5)
C18 C19 C20 Fe1 59.0(3)
C29 C19 C20 Fe1 -126.5(5)
C57 Fe1 C20 C19 -124.9(9)
C53 Fe1 C20 C19 27.3(6)
C18 Fe1 C20 C19 -37.6(3)
C54 Fe1 C20 C19 76.1(3)
C22 Fe1 C20 C19 -82.0(3)
C56 Fe1 C20 C19 168.5(3)
C21 Fe1 C20 C19 -119.3(4)
C55 Fe1 C20 C19 122.8(3)
C57 Fe1 C20 C21 -5.6(10)
C53 Fe1 C20 C21 146.6(4)
C18 Fe1 C20 C21 81.7(3)
C54 Fe1 C20 C21 -164.6(3)
C22 Fe1 C20 C21 37.3(3)
C19 Fe1 C20 C21 119.3(4)
C56 Fe1 C20 C21 -72.2(4)
C55 Fe1 C20 C21 -117.9(3)
C57 Fe1 C20 C47 116.4(9)
C53 Fe1 C20 C47 -91.5(6)
C18 Fe1 C20 C47 -156.3(5)
C54 Fe1 C20 C47 -42.7(5)
C22 Fe1 C20 C47 159.2(5)
C19 Fe1 C20 C47 -118.8(5)
C56 Fe1 C20 C47 49.8(6)
C21 Fe1 C20 C47 121.9(5)
C55 Fe1 C20 C47 4.1(5)
C19 C20 C21 C22 0.8(5)
C47 C20 C21 C22 171.6(5)
Fe1 C20 C21 C22 -57.7(3)
C19 C20 C21 C35 -171.2(5)
C47 C20 C21 C35 -0.4(8)
Fe1 C20 C21 C35 130.3(5)
C19 C20 C21 Fe1 58.5(3)
C47 C20 C21 Fe1 -130.7(5)
C57 Fe1 C21 C22 -61.7(3)
C53 Fe1 C21 C22 -17.3(7)
C18 Fe1 C21 C22 38.4(3)
C54 Fe1 C21 C22 163.4(6)
C19 Fe1 C21 C22 82.4(3)
C56 Fe1 C21 C22 -106.6(3)
C20 Fe1 C21 C22 119.9(4)
C55 Fe1 C21 C22 -150.8(3)
C57 Fe1 C21 C20 178.4(3)
C53 Fe1 C21 C20 -137.2(5)
C18 Fe1 C21 C20 -81.5(3)
C54 Fe1 C21 C20 43.5(7)
C22 Fe1 C21 C20 -119.9(4)
C19 Fe1 C21 C20 -37.6(3)
C56 Fe1 C21 C20 133.5(3)
C55 Fe1 C21 C20 89.2(3)
C57 Fe1 C21 C35 57.4(6)
C53 Fe1 C21 C35 101.8(7)
C18 Fe1 C21 C35 157.5(5)
C54 Fe1 C21 C35 -77.5(8)
C22 Fe1 C21 C35 119.0(6)
C19 Fe1 C21 C35 -158.6(5)
C56 Fe1 C21 C35 12.5(5)
C20 Fe1 C21 C35 -121.0(6)
C55 Fe1 C21 C35 -31.8(6)
C20 C21 C22 C18 -1.0(5)
C35 C21 C22 C18 171.1(5)
Fe1 C21 C22 C18 -59.6(3)
C20 C21 C22 C41 -176.9(4)
C35 C21 C22 C41 -4.9(8)
Fe1 C21 C22 C41 124.4(5)
C20 C21 C22 Fe1 58.7(3)
C35 C21 C22 Fe1 -129.3(5)
C19 C18 C22 C21 0.8(5)
C23 C18 C22 C21 -172.6(4)
Fe1 C18 C22 C21 60.9(3)
C19 C18 C22 C41 176.7(4)
C23 C18 C22 C41 3.3(8)
Fe1 C18 C22 C41 -123.1(5)
C19 C18 C22 Fe1 -60.1(3)
C23 C18 C22 Fe1 126.4(5)
C57 Fe1 C22 C21 133.4(3)
C53 Fe1 C22 C21 172.7(3)
C18 Fe1 C22 C21 -118.6(4)
C54 Fe1 C22 C21 -166.9(5)
C19 Fe1 C22 C21 -80.8(3)
C56 Fe1 C22 C21 94.5(3)
C20 Fe1 C22 C21 -37.2(3)
C55 Fe1 C22 C21 73.5(6)
C57 Fe1 C22 C18 -108.0(3)
C53 Fe1 C22 C18 -68.7(3)
C54 Fe1 C22 C18 -48.3(6)
C19 Fe1 C22 C18 37.8(3)
C56 Fe1 C22 C18 -146.9(3)
C20 Fe1 C22 C18 81.4(3)
C21 Fe1 C22 C18 118.6(4)
C55 Fe1 C22 C18 -167.9(5)
C57 Fe1 C22 C41 12.4(4)
C53 Fe1 C22 C41 51.7(5)
C18 Fe1 C22 C41 120.4(5)
C54 Fe1 C22 C41 72.1(7)
C19 Fe1 C22 C41 158.2(5)
C56 Fe1 C22 C41 -26.5(5)
C20 Fe1 C22 C41 -158.2(5)
C21 Fe1 C22 C41 -121.0(5)
C55 Fe1 C22 C41 -47.5(7)
C19 C18 C23 C28 -43.8(7)
C22 C18 C23 C28 128.4(5)
Fe1 C18 C23 C28 -138.6(4)
C19 C18 C23 C24 141.8(5)
C22 C18 C23 C24 -46.0(7)
Fe1 C18 C23 C24 47.0(7)
C28 C23 C24 C25 0.3(8)
C18 C23 C24 C25 174.8(5)
C23 C24 C25 C26 -0.1(9)
C24 C25 C26 C27 0.2(9)
C25 C26 C27 C28 -0.5(9)
C24 C23 C28 C27 -0.6(8)
C18 C23 C28 C27 -175.2(5)
C26 C27 C28 C23 0.7(8)
C18 C19 C29 C34 122.8(6)
C20 C19 C29 C34 -50.8(7)
Fe1 C19 C29 C34 -145.9(4)
C18 C19 C29 C30 -52.2(7)
C20 C19 C29 C30 134.2(6)
Fe1 C19 C29 C30 39.1(7)
C34 C29 C30 C31 0.2(8)
C19 C29 C30 C31 175.3(5)
C29 C30 C31 C32 -1.1(9)
C30 C31 C32 C33 0.3(10)
C31 C32 C33 C34 1.4(10)
C32 C33 C34 C29 -2.3(9)
C30 C29 C34 C33 1.5(8)
C19 C29 C34 C33 -173.7(5)
C22 C21 C35 C40 -37.8(7)
C20 C21 C35 C40 132.8(5)
Fe1 C21 C35 C40 -131.1(5)
C22 C21 C35 C36 146.9(5)
C20 C21 C35 C36 -42.5(8)
Fe1 C21 C35 C36 53.6(7)
C40 C35 C36 C37 0.0(8)
C21 C35 C36 C37 175.4(5)
C35 C36 C37 C38 1.2(9)
C36 C37 C38 C39 -0.5(9)
C37 C38 C39 C40 -1.4(8)
C36 C35 C40 C39 -1.9(8)
C21 C35 C40 C39 -177.4(5)
C38 C39 C40 C35 2.7(8)
C21 C22 C41 C46 126.3(5)
C18 C22 C41 C46 -48.9(7)
Fe1 C22 C41 C46 -140.0(4)
C21 C22 C41 C42 -50.2(7)
C18 C22 C41 C42 134.6(5)
Fe1 C22 C41 C42 43.5(6)
C46 C41 C42 C43 -0.7(8)
C22 C41 C42 C43 175.8(5)
C41 C42 C43 C44 1.3(9)
C42 C43 C44 C45 -0.7(9)
C43 C44 C45 C46 -0.4(9)
C44 C45 C46 C41 0.9(9)
C42 C41 C46 C45 -0.4(8)
C22 C41 C46 C45 -177.0(5)
C19 C20 C47 C52 118.5(5)
C21 C20 C47 C52 -50.7(7)
Fe1 C20 C47 C52 -147.8(4)
C19 C20 C47 C48 -57.6(7)
C21 C20 C47 C48 133.1(5)
Fe1 C20 C47 C48 36.0(7)
C52 C47 C48 C49 0.6(8)
C20 C47 C48 C49 176.8(5)
C47 C48 C49 C50 -0.5(9)
C48 C49 C50 C51 -0.1(10)
C49 C50 C51 C52 0.4(9)
C48 C47 C52 C51 -0.3(7)
C20 C47 C52 C51 -176.6(5)
C50 C51 C52 C47 -0.3(8)
C18 Fe1 C53 C57 -112.0(3)
C54 Fe1 C53 C57 118.6(5)
C22 Fe1 C53 C57 -73.7(4)
C19 Fe1 C53 C57 -151.2(3)
C56 Fe1 C53 C57 37.9(3)
C20 Fe1 C53 C57 -170.2(4)
C21 Fe1 C53 C57 -61.1(7)
C55 Fe1 C53 C57 81.3(3)
C57 Fe1 C53 C54 -118.6(5)
C18 Fe1 C53 C54 129.4(3)
C22 Fe1 C53 C54 167.7(3)
C19 Fe1 C53 C54 90.2(3)
C56 Fe1 C53 C54 -80.7(3)
C20 Fe1 C53 C54 71.2(5)
C21 Fe1 C53 C54 -179.7(5)
C55 Fe1 C53 C54 -37.3(3)
C57 C53 C54 C55 1.7(6)
Fe1 C53 C54 C55 61.7(4)
C57 C53 C54 Fe1 -60.0(4)
C57 Fe1 C54 C53 37.8(3)
C18 Fe1 C54 C53 -63.3(4)
C22 Fe1 C54 C53 -28.2(7)
C19 Fe1 C54 C53 -106.0(3)
C56 Fe1 C54 C53 81.5(4)
C20 Fe1 C54 C53 -147.4(3)
C21 Fe1 C54 C53 179.6(6)
C55 Fe1 C54 C53 119.4(5)
C57 Fe1 C54 C55 -81.5(3)
C53 Fe1 C54 C55 -119.4(5)
C18 Fe1 C54 C55 177.3(3)
C22 Fe1 C54 C55 -147.6(5)
C19 Fe1 C54 C55 134.7(3)
C56 Fe1 C54 C55 -37.9(3)
C20 Fe1 C54 C55 93.2(3)
C21 Fe1 C54 C55 60.2(8)
C53 C54 C55 C56 -1.7(6)
Fe1 C54 C55 C56 57.9(4)
C53 C54 C55 P1 155.6(4)
Fe1 C54 C55 P1 -144.7(4)
C53 C54 C55 Fe1 -59.7(4)
C14 P1 C55 C54 -79.9(5)
C10 P1 C55 C54 163.7(4)
Pd1 P1 C55 C54 35.5(5)
C14 P1 C55 C56 71.0(6)
C10 P1 C55 C56 -45.3(6)
Pd1 P1 C55 C56 -173.6(4)
C14 P1 C55 Fe1 -173.7(6)
C10 P1 C55 Fe1 70.0(6)
Pd1 P1 C55 Fe1 -58.3(6)
C57 Fe1 C55 C54 81.3(3)
C53 Fe1 C55 C54 37.7(3)
C18 Fe1 C55 C54 -7.1(8)
C22 Fe1 C55 C54 147.6(5)
C19 Fe1 C55 C54 -65.2(4)
C56 Fe1 C55 C54 118.4(5)
C20 Fe1 C55 C54 -112.3(3)
C21 Fe1 C55 C54 -159.5(3)
C57 Fe1 C55 C56 -37.1(3)
C53 Fe1 C55 C56 -80.7(3)
C18 Fe1 C55 C56 -125.5(6)
C54 Fe1 C55 C56 -118.4(5)
C22 Fe1 C55 C56 29.2(6)
C19 Fe1 C55 C56 176.4(3)
C20 Fe1 C55 C56 129.3(3)
C21 Fe1 C55 C56 82.1(4)
C57 Fe1 C55 P1 -169.0(6)
C53 Fe1 C55 P1 147.4(6)
C18 Fe1 C55 P1 102.6(7)
C54 Fe1 C55 P1 109.7(7)
C22 Fe1 C55 P1 -102.7(7)
C19 Fe1 C55 P1 44.4(7)
C56 Fe1 C55 P1 -131.9(7)
C20 Fe1 C55 P1 -2.6(6)
C21 Fe1 C55 P1 -49.8(7)
C54 C55 C56 C57 1.1(6)
P1 C55 C56 C57 -152.9(4)
Fe1 C55 C56 C57 58.4(4)
C54 C55 C56 Fe1 -57.4(4)
P1 C55 C56 Fe1 148.7(5)
C53 Fe1 C56 C57 -38.0(3)
C18 Fe1 C56 C57 30.4(5)
C54 Fe1 C56 C57 -82.1(4)
C22 Fe1 C56 C57 72.7(4)
C19 Fe1 C56 C57 -138.7(13)
C20 Fe1 C56 C57 160.5(3)
C21 Fe1 C56 C57 117.9(3)
C55 Fe1 C56 C57 -120.1(5)
C57 Fe1 C56 C55 120.1(5)
C53 Fe1 C56 C55 82.1(3)
C18 Fe1 C56 C55 150.5(4)
C54 Fe1 C56 C55 38.0(3)
C22 Fe1 C56 C55 -167.2(3)
C19 Fe1 C56 C55 -18.6(15)
C20 Fe1 C56 C55 -79.4(4)
C21 Fe1 C56 C55 -122.0(3)
C54 C53 C57 C56 -1.0(6)
Fe1 C53 C57 C56 -61.3(4)
C54 C53 C57 Fe1 60.2(4)
C55 C56 C57 C53 0.0(6)
Fe1 C56 C57 C53 60.4(4)
C55 C56 C57 Fe1 -60.4(4)
C18 Fe1 C57 C53 78.3(3)
C54 Fe1 C57 C53 -38.1(3)
C22 Fe1 C57 C53 120.2(3)
C19 Fe1 C57 C53 51.5(5)
C56 Fe1 C57 C53 -118.5(5)
C20 Fe1 C57 C53 160.3(8)
C21 Fe1 C57 C53 155.9(3)
C55 Fe1 C57 C53 -81.6(3)
C53 Fe1 C57 C56 118.5(5)
C18 Fe1 C57 C56 -163.2(3)
C54 Fe1 C57 C56 80.4(3)
C22 Fe1 C57 C56 -121.3(3)
C19 Fe1 C57 C56 170.0(3)
C20 Fe1 C57 C56 -81.2(9)
C21 Fe1 C57 C56 -85.6(4)
C55 Fe1 C57 C56 36.9(3)
